data_4065651
loop_
_publ_author_name
'Jean-Baptiste dit Dominique, Fran\,cois'
'Gornitzka, Heinz'
'Hemmert, Catherine'

_publ_section_title
;
 Chiral Variation of a Hybrid Bis(carbene-amido) Ligand System
;
_journal_issue 13
_journal_name_full Organometallics
_journal_page_first 2868
_journal_paper_doi 10.1021/om100048d
_journal_volume 29
_journal_year 2010
_chemical_absolute_configuration S,S
_chemical_formula_sum 'C37.75 H51.75 Cl1.75 N6 Ni O3.25'
_chemical_formula_weight 762.35
_chemical_name_systematic
; 
 ? 
;
_space_group_IT_number 19
_symmetry_cell_setting orthorhombic
_symmetry_space_group_name_Hall 'P 2ac 2ab'
_symmetry_space_group_name_H-M 'P 21 21 21'
_atom_sites_solution_hydrogens geom
_atom_sites_solution_primary direct
_atom_sites_solution_secondary difmap
_audit_creation_method SHELXL-97
_cell_angle_alpha 90.00
_cell_angle_beta 90.00
_cell_angle_gamma 90.00
_cell_formula_units_Z 8
_cell_length_a 14.9787(3)
_cell_length_b 19.8518(4)
_cell_length_c 28.4798(6)
_cell_measurement_reflns_used 9684
_cell_measurement_temperature 193(2)
_cell_measurement_theta_max 24.82
_cell_measurement_theta_min 2.38
_cell_volume 8468.6(3)
_computing_cell_refinement 'Bruker SMART'
_computing_data_collection 'Bruker SMART'
_computing_data_reduction 'Bruker SAINT'
_computing_molecular_graphics 'Bruker SHELXTL'
_computing_publication_material 'Bruker SHELXTL'
_computing_structure_refinement 'SHELXL-97 (Sheldrick, 1997)'
_computing_structure_solution 'SHELXS-97 (Sheldrick, 1990)'
_diffrn_ambient_temperature 193(2)
_diffrn_measured_fraction_theta_full 0.988
_diffrn_measured_fraction_theta_max 0.988
_diffrn_measurement_device_type 'CCD area detector'
_diffrn_measurement_method 'phi and omega scans'
_diffrn_radiation_monochromator graphite
_diffrn_radiation_source 'fine-focus sealed tube'
_diffrn_radiation_type MoK\a
_diffrn_radiation_wavelength 0.71073
_diffrn_reflns_av_R_equivalents 0.0358
_diffrn_reflns_av_sigmaI/netI 0.0330
_diffrn_reflns_limit_h_max 18
_diffrn_reflns_limit_h_min -18
_diffrn_reflns_limit_k_max 23
_diffrn_reflns_limit_k_min -23
_diffrn_reflns_limit_l_max 34
_diffrn_reflns_limit_l_min -34
_diffrn_reflns_number 89914
_diffrn_reflns_theta_full 25.35
_diffrn_reflns_theta_max 25.35
_diffrn_reflns_theta_min 5.12
_exptl_absorpt_coefficient_mu 0.609
_exptl_absorpt_correction_T_max 0.8384
_exptl_absorpt_correction_T_min 0.7114
_exptl_absorpt_correction_type multi-scan
_exptl_absorpt_process_details 'SADABS (Bruker-AXS)'
_exptl_crystal_colour yellow
_exptl_crystal_density_diffrn 1.196
_exptl_crystal_density_method 'not measured'
_exptl_crystal_description block
_exptl_crystal_F_000 3232
_exptl_crystal_size_max 0.60
_exptl_crystal_size_mid 0.40
_exptl_crystal_size_min 0.30
_refine_diff_density_max 0.655
_refine_diff_density_min -0.390
_refine_diff_density_rms 0.066
_refine_ls_abs_structure_details 'Flack H D (1983), Acta Cryst. A39, 876-881'
_refine_ls_abs_structure_Flack -0.032(14)
_refine_ls_extinction_method none
_refine_ls_goodness_of_fit_ref 1.071
_refine_ls_hydrogen_treatment constr
_refine_ls_matrix_type full
_refine_ls_number_parameters 1123
_refine_ls_number_reflns 15341
_refine_ls_number_restraints 572
_refine_ls_restrained_S_all 1.080
_refine_ls_R_factor_all 0.0781
_refine_ls_R_factor_gt 0.0541
_refine_ls_shift/su_max 0.001
_refine_ls_shift/su_mean 0.000
_refine_ls_structure_factor_coef Fsqd
_refine_ls_weighting_details 'calc w=1/[\s^2^(Fo^2^)+(0.0953P)^2^+4.2300P] where P=(Fo^2^+2Fc^2^)/3'
_refine_ls_weighting_scheme calc
_refine_ls_wR_factor_gt 0.1426
_refine_ls_wR_factor_ref 0.1640
_reflns_number_gt 12067
_reflns_number_total 15341
_reflns_threshold_expression >2sigma(I)
_cod_data_source_file om100048d_si_002.cif
_cod_data_source_block 16
_cod_depositor_comments
;
The following automatic conversions were performed:

'_symmetry_cell_setting' value 'Orthorhombic' changed to
'orthorhombic' according to
/home/saulius/struct/CIF-dictionaries/cif_core.dic dictionary named
'cif_core.dic' version 2.4.1 from 2010-06-29.

Automatic conversion script
Id: cif_fix_values 1715 2011-07-08 13:25:40Z adriana 

The following automatic conversions were performed:

'_exptl_absorpt_correction_type' value 'multi-scans' was replaced
with the value 'multi-scan' as specified in the replacement file
'src/cod-tools/trunk/data/replacement-values/replacement_values.lst'.

Automatic conversion script
Id: cif_fix_values 5376 2017-05-30 11:51:03Z andrius 
;
_cod_original_sg_symbol_H-M P2(1)2(1)2(1)
_cod_database_code 4065651

loop_
_symmetry_equiv_pos_as_xyz
'x, y, z'
'-x+1/2, -y, z+1/2'
'-x, y+1/2, -z+1/2'
'x+1/2, -y+1/2, -z'

loop_
_atom_site_label
_atom_site_type_symbol
_atom_site_fract_x
_atom_site_fract_y
_atom_site_fract_z
_atom_site_U_iso_or_equiv
_atom_site_adp_type
_atom_site_occupancy
_atom_site_symmetry_multiplicity
_atom_site_calc_flag
_atom_site_refinement_flags
_atom_site_disorder_assembly
_atom_site_disorder_group
Ni1 Ni 0.40250(3) 0.13478(2) 0.909685(17) 0.03898(13) Uani 1 1 d . . .
O1 O 0.1850(3) 0.2138(2) 0.97759(13) 0.0702(10) Uani 1 1 d . A .
O2 O 0.3459(2) -0.06046(16) 0.87201(14) 0.0641(9) Uani 1 1 d . . .
N1 N 0.3025(2) 0.15051(18) 0.95089(12) 0.0467(8) Uani 1 1 d . A .
N2 N 0.3845(3) 0.27334(18) 0.93175(14) 0.0528(9) Uani 1 1 d . . .
N3 N 0.5238(3) 0.2483(2) 0.93769(15) 0.0586(10) Uani 1 1 d . . .
N4 N 0.5625(3) 0.1414(2) 0.84553(12) 0.0551(9) Uani 1 1 d . . .
N5 N 0.5294(2) 0.0434(2) 0.87216(13) 0.0494(9) Uani 1 1 d . . .
N6 N 0.3459(2) 0.05265(17) 0.88725(12) 0.0435(8) Uani 1 1 d . B .
C1 C 0.2723(3) 0.0968(3) 0.98257(16) 0.0541(11) Uani 1 1 d . . .
H1A H 0.2995 0.0538 0.9722 0.065 Uiso 0.761(16) 1 calc PR A 1
H1B H 0.2068 0.0922 0.9794 0.065 Uiso 0.761(16) 1 calc PR A 1
H1C H 0.2815 0.0526 0.9671 0.065 Uiso 0.239(16) 1 calc PR A 2
H1D H 0.2075 0.1021 0.9884 0.065 Uiso 0.239(16) 1 calc PR A 2
C2 C 0.2939(7) 0.1071(6) 1.0332(5) 0.051(2) Uani 0.761(16) 1 d PU A 1
C3 C 0.3624(8) 0.1488(5) 1.0469(3) 0.070(3) Uani 0.761(16) 1 d PU A 1
H3 H 0.3964 0.1726 1.0242 0.084 Uiso 0.761(16) 1 calc PR A 1
C4 C 0.3818(9) 0.1556(5) 1.0959(4) 0.095(3) Uani 0.761(16) 1 d PU A 1
H4 H 0.4286 0.1846 1.1058 0.113 Uiso 0.761(16) 1 calc PR A 1
C5 C 0.3333(11) 0.1206(6) 1.1283(4) 0.105(4) Uani 0.761(16) 1 d PU A 1
H5 H 0.3470 0.1250 1.1607 0.126 Uiso 0.761(16) 1 calc PR A 1
C6 C 0.2620(11) 0.0774(7) 1.1138(4) 0.098(4) Uani 0.761(16) 1 d PU A 1
H6 H 0.2281 0.0523 1.1359 0.118 Uiso 0.761(16) 1 calc PR A 1
C7 C 0.2447(10) 0.0738(6) 1.0673(6) 0.077(3) Uani 0.761(16) 1 d PU A 1
H7 H 0.1959 0.0467 1.0574 0.092 Uiso 0.761(16) 1 calc PR A 1
C2' C 0.324(3) 0.097(2) 1.0313(17) 0.057(8) Uani 0.239(16) 1 d PU A 2
C3' C 0.400(2) 0.1302(16) 1.0415(12) 0.064(6) Uani 0.239(16) 1 d PU A 2
H3' H 0.4298 0.1555 1.0180 0.077 Uiso 0.239(16) 1 calc PR A 2
C4' C 0.436(2) 0.126(2) 1.0901(12) 0.099(9) Uani 0.239(16) 1 d PU A 2
H4' H 0.4928 0.1448 1.0965 0.118 Uiso 0.239(16) 1 calc PR A 2
C5' C 0.393(3) 0.100(2) 1.1225(11) 0.100(8) Uani 0.239(16) 1 d PU A 2
H5' H 0.4123 0.1056 1.1540 0.119 Uiso 0.239(16) 1 calc PR A 2
C6' C 0.313(3) 0.0599(17) 1.1122(11) 0.085(7) Uani 0.239(16) 1 d PU A 2
H6' H 0.2864 0.0351 1.1370 0.101 Uiso 0.239(16) 1 calc PR A 2
C7' C 0.274(3) 0.0565(19) 1.0666(14) 0.068(7) Uani 0.239(16) 1 d PU A 2
H7' H 0.2223 0.0309 1.0595 0.082 Uiso 0.239(16) 1 calc PR A 2
C8 C 0.2542(3) 0.2071(2) 0.95347(15) 0.0508(11) Uani 1 1 d . . .
C9 C 0.2875(3) 0.2664(2) 0.92393(18) 0.0582(12) Uani 1 1 d . A .
C10 C 0.2393(4) 0.3306(3) 0.9406(3) 0.0842(19) Uani 1 1 d . . .
H10A H 0.2560 0.3401 0.9732 0.126 Uiso 1 1 calc R A .
H10B H 0.1746 0.3239 0.9386 0.126 Uiso 1 1 calc R . .
H10C H 0.2567 0.3686 0.9207 0.126 Uiso 1 1 calc R . .
C11 C 0.2719(3) 0.2524(3) 0.87027(18) 0.0597(12) Uani 1 1 d . . .
H11 H 0.3028 0.2091 0.8629 0.072 Uiso 1 1 calc R A .
C12 C 0.3135(5) 0.3055(4) 0.8394(2) 0.090(2) Uani 1 1 d . A .
H12A H 0.2800 0.3477 0.8424 0.136 Uiso 1 1 calc R . .
H12B H 0.3122 0.2904 0.8066 0.136 Uiso 1 1 calc R . .
H12C H 0.3755 0.3130 0.8490 0.136 Uiso 1 1 calc R . .
C13 C 0.1724(4) 0.2417(3) 0.8592(2) 0.0713(15) Uani 1 1 d . A .
H13A H 0.1417 0.2853 0.8590 0.107 Uiso 1 1 calc R . .
H13B H 0.1458 0.2126 0.8832 0.107 Uiso 1 1 calc R . .
H13C H 0.1664 0.2204 0.8283 0.107 Uiso 1 1 calc R . .
C14 C 0.4433(3) 0.2212(2) 0.92692(15) 0.0448(10) Uani 1 1 d . . .
C15 C 0.4301(4) 0.3320(3) 0.9439(2) 0.0803(17) Uani 1 1 d . . .
H15 H 0.4043 0.3752 0.9487 0.096 Uiso 1 1 calc R . .
C16 C 0.5183(4) 0.3162(3) 0.9477(3) 0.0821(18) Uani 1 1 d . . .
H16 H 0.5660 0.3456 0.9556 0.099 Uiso 1 1 calc R . .
C17 C 0.6125(3) 0.2177(3) 0.92885(19) 0.0620(13) Uani 1 1 d . . .
H17A H 0.6087 0.1681 0.9323 0.074 Uiso 1 1 calc R . .
H17B H 0.6562 0.2347 0.9521 0.074 Uiso 1 1 calc R . .
C18 C 0.6428(4) 0.2352(3) 0.8800(2) 0.0728(15) Uani 1 1 d . . .
H18A H 0.7010 0.2132 0.8737 0.087 Uiso 1 1 calc R . .
H18B H 0.6517 0.2845 0.8777 0.087 Uiso 1 1 calc R . .
C19 C 0.5758(4) 0.2131(3) 0.84290(18) 0.0673(14) Uani 1 1 d . . .
H19A H 0.5183 0.2366 0.8480 0.081 Uiso 1 1 calc R . .
H19B H 0.5981 0.2254 0.8113 0.081 Uiso 1 1 calc R . .
C20 C 0.5037(3) 0.1094(2) 0.87429(15) 0.0456(10) Uani 1 1 d . . .
C21 C 0.6226(4) 0.0958(4) 0.82678(18) 0.0708(16) Uani 1 1 d . . .
H21 H 0.6709 0.1062 0.8064 0.085 Uiso 1 1 calc R . .
C22 C 0.6007(3) 0.0345(3) 0.84249(18) 0.0642(14) Uani 1 1 d . . .
H22 H 0.6288 -0.0069 0.8347 0.077 Uiso 1 1 calc R . .
C23 C 0.4831(3) -0.0103(2) 0.89967(18) 0.0540(12) Uani 1 1 d . . .
C24 C 0.5217(4) -0.0789(3) 0.8858(3) 0.0772(17) Uani 1 1 d . . .
H24A H 0.5211 -0.0833 0.8515 0.116 Uiso 1 1 calc R . .
H24B H 0.4856 -0.1148 0.8997 0.116 Uiso 1 1 calc R . .
H24C H 0.5833 -0.0824 0.8972 0.116 Uiso 1 1 calc R . .
C25 C 0.4933(3) 0.0045(3) 0.95223(19) 0.0581(12) Uani 1 1 d . . .
H25 H 0.4668 0.0500 0.9581 0.070 Uiso 1 1 calc R . .
C26 C 0.5919(4) 0.0073(3) 0.9684(2) 0.0733(15) Uani 1 1 d . . .
H26A H 0.5951 0.0272 0.9999 0.110 Uiso 1 1 calc R . .
H26B H 0.6265 0.0350 0.9465 0.110 Uiso 1 1 calc R . .
H26C H 0.6166 -0.0384 0.9692 0.110 Uiso 1 1 calc R . .
C27 C 0.4418(4) -0.0459(3) 0.9826(2) 0.0813(17) Uani 1 1 d . . .
H27A H 0.4701 -0.0903 0.9804 0.122 Uiso 1 1 calc R . .
H27B H 0.3800 -0.0489 0.9714 0.122 Uiso 1 1 calc R . .
H27C H 0.4422 -0.0308 1.0153 0.122 Uiso 1 1 calc R . .
C28 C 0.3831(3) -0.0072(2) 0.88478(16) 0.0468(10) Uani 1 1 d . . .
C29 C 0.2534(3) 0.0554(2) 0.87156(16) 0.0435(9) Uani 1 1 d . . .
H29A H 0.2241 0.0125 0.8802 0.052 Uiso 0.42(4) 1 calc PR B 1
H29B H 0.2229 0.0919 0.8890 0.052 Uiso 0.42(4) 1 calc PR B 1
H29C H 0.2237 0.0936 0.8875 0.052 Uiso 0.58(4) 1 calc PR B 2
H29D H 0.2230 0.0136 0.8818 0.052 Uiso 0.58(4) 1 calc PR B 2
C30 C 0.2411(18) 0.0655(18) 0.8268(12) 0.035(6) Uani 0.42(4) 1 d PU B 1
C31 C 0.154(4) 0.063(3) 0.8073(13) 0.046(5) Uani 0.42(4) 1 d PU B 1
H31 H 0.1082 0.0559 0.8299 0.056 Uiso 0.42(4) 1 calc PR B 1
C32 C 0.123(3) 0.069(2) 0.7614(15) 0.066(7) Uani 0.42(4) 1 d PU B 1
H32 H 0.0614 0.0699 0.7533 0.079 Uiso 0.42(4) 1 calc PR B 1
C33 C 0.189(3) 0.072(2) 0.7298(13) 0.087(8) Uani 0.42(4) 1 d PU B 1
H33 H 0.1713 0.0816 0.6985 0.104 Uiso 0.42(4) 1 calc PR B 1
C34 C 0.287(2) 0.062(2) 0.7374(11) 0.097(7) Uani 0.42(4) 1 d PU B 1
H34 H 0.3306 0.0584 0.7133 0.117 Uiso 0.42(4) 1 calc PR B 1
C35 C 0.303(2) 0.0605(18) 0.7836(11) 0.068(6) Uani 0.42(4) 1 d PU B 1
H35 H 0.3646 0.0551 0.7913 0.081 Uiso 0.42(4) 1 calc PR B 1
C30' C 0.240(2) 0.0637(16) 0.8158(8) 0.046(5) Uani 0.58(4) 1 d PU B 2
C31' C 0.152(3) 0.067(2) 0.7955(11) 0.063(6) Uani 0.58(4) 1 d PU B 2
H31' H 0.1014 0.0626 0.8152 0.075 Uiso 0.58(4) 1 calc PR B 2
C32' C 0.1420(18) 0.0748(15) 0.7513(10) 0.058(5) Uani 0.58(4) 1 d PU B 2
H32' H 0.0837 0.0714 0.7383 0.069 Uiso 0.58(4) 1 calc PR B 2
C33' C 0.2119(16) 0.0882(14) 0.7222(9) 0.079(5) Uani 0.58(4) 1 d PU B 2
H33' H 0.2051 0.0919 0.6891 0.095 Uiso 0.58(4) 1 calc PR B 2
C34' C 0.2956(14) 0.0962(16) 0.7448(7) 0.092(6) Uani 0.58(4) 1 d PU B 2
H34' H 0.3446 0.1111 0.7263 0.110 Uiso 0.58(4) 1 calc PR B 2
C35' C 0.3109(15) 0.0838(12) 0.7921(8) 0.066(4) Uani 0.58(4) 1 d PU B 2
H35' H 0.3678 0.0894 0.8064 0.080 Uiso 0.58(4) 1 calc PR B 2
Ni2 Ni 0.92906(3) 0.86763(3) 0.91083(2) 0.04271(14) Uani 1 1 d . . .
O3 O 0.8206(4) 0.9720(3) 0.80072(17) 0.1100(17) Uani 1 1 d . . .
O4 O 0.7315(2) 0.84760(17) 1.01015(13) 0.0606(8) Uani 1 1 d . . .
N7 N 0.8697(2) 0.9324(2) 0.87150(15) 0.0540(10) Uani 1 1 d . . .
N8 N 1.0169(3) 0.8828(2) 0.82354(14) 0.0567(10) Uani 1 1 d . . .
N9 N 1.1177(2) 0.88427(17) 0.87694(14) 0.0494(9) Uani 1 1 d . . .
N10 N 1.0475(2) 0.76518(17) 0.95729(14) 0.0485(9) Uani 1 1 d . . .
N11 N 0.9585(2) 0.81853(18) 1.00230(14) 0.0507(9) Uani 1 1 d . . .
N12 N 0.8178(2) 0.85058(17) 0.94421(14) 0.0462(9) Uani 1 1 d . . .
C36 C 0.8183(3) 0.9855(2) 0.8934(2) 0.0619(14) Uani 1 1 d . . .
H36A H 0.7911 0.9677 0.9226 0.074 Uiso 1 1 calc R . .
H36B H 0.7690 0.9985 0.8721 0.074 Uiso 1 1 calc R . .
C37 C 0.8722(3) 1.0489(2) 0.90569(18) 0.0526(11) Uani 1 1 d . . .
C38 C 0.9641(3) 1.0503(2) 0.9074(2) 0.0567(11) Uani 1 1 d . . .
H38 H 0.9969 1.0114 0.8985 0.068 Uiso 1 1 calc R . .
C39 C 1.0090(3) 1.1068(3) 0.9217(2) 0.0695(15) Uani 1 1 d . . .
H39 H 1.0723 1.1064 0.9227 0.083 Uiso 1 1 calc R . .
C40 C 0.9634(4) 1.1641(3) 0.9346(2) 0.0758(16) Uani 1 1 d . . .
H40 H 0.9945 1.2034 0.9442 0.091 Uiso 1 1 calc R . .
C41 C 0.8705(4) 1.1628(3) 0.9331(3) 0.0797(17) Uani 1 1 d . . .
H41 H 0.8376 1.2019 0.9416 0.096 Uiso 1 1 calc R . .
C42 C 0.8262(3) 1.1060(3) 0.9194(2) 0.0689(15) Uani 1 1 d . . .
H42 H 0.7628 1.1057 0.9194 0.083 Uiso 1 1 calc R . .
C43 C 0.8683(4) 0.9326(3) 0.8255(2) 0.0658(14) Uani 1 1 d . . .
C44 C 0.9276(4) 0.8803(3) 0.80085(18) 0.0669(14) Uani 1 1 d . . .
C45 C 0.9389(5) 0.8982(4) 0.7485(2) 0.093(2) Uani 1 1 d . . .
H45A H 0.9669 0.9427 0.7457 0.139 Uiso 1 1 calc R . .
H45B H 0.8802 0.8991 0.7333 0.139 Uiso 1 1 calc R . .
H45C H 0.9766 0.8644 0.7332 0.139 Uiso 1 1 calc R . .
C46 C 0.8890(4) 0.8077(3) 0.80780(18) 0.0680(14) Uani 1 1 d . . .
H46 H 0.8829 0.8011 0.8425 0.082 Uiso 1 1 calc R . .
C47 C 0.7948(5) 0.8022(5) 0.7875(2) 0.100(2) Uani 1 1 d . . .
H47A H 0.7973 0.8071 0.7533 0.151 Uiso 1 1 calc R . .
H47B H 0.7572 0.8379 0.8008 0.151 Uiso 1 1 calc R . .
H47C H 0.7694 0.7582 0.7955 0.151 Uiso 1 1 calc R . .
C48 C 0.9504(5) 0.7512(4) 0.7904(3) 0.099(2) Uani 1 1 d . . .
H48A H 0.9534 0.7525 0.7560 0.149 Uiso 1 1 calc R . .
H48B H 0.9267 0.7076 0.8005 0.149 Uiso 1 1 calc R . .
H48C H 1.0103 0.7576 0.8035 0.149 Uiso 1 1 calc R . .
C49 C 1.0284(3) 0.8778(2) 0.87038(17) 0.0497(10) Uani 1 1 d . . .
C50 C 1.0976(4) 0.8911(3) 0.80156(19) 0.0632(13) Uani 1 1 d . . .
H50 H 1.1071 0.8956 0.7687 0.076 Uiso 1 1 calc R . .
C51 C 1.1602(3) 0.8918(3) 0.83475(19) 0.0602(12) Uani 1 1 d . . .
H51 H 1.2226 0.8966 0.8300 0.072 Uiso 1 1 calc R . .
C52 C 1.1661(3) 0.8708(3) 0.92083(18) 0.0592(12) Uani 1 1 d . . .
H52A H 1.1280 0.8829 0.9480 0.071 Uiso 1 1 calc R . .
H52B H 1.2206 0.8989 0.9221 0.071 Uiso 1 1 calc R . .
C53 C 1.1913(3) 0.7977(3) 0.9237(2) 0.0714(15) Uani 1 1 d . . .
H53A H 1.2212 0.7892 0.9542 0.086 Uiso 1 1 calc R . .
H53B H 1.2345 0.7873 0.8984 0.086 Uiso 1 1 calc R . .
C54 C 1.1109(3) 0.7506(3) 0.9192(2) 0.0623(13) Uani 1 1 d . . .
H54A H 1.0816 0.7574 0.8884 0.075 Uiso 1 1 calc R . .
H54B H 1.1308 0.7031 0.9211 0.075 Uiso 1 1 calc R . .
C55 C 0.9843(3) 0.8137(2) 0.95731(16) 0.0456(10) Uani 1 1 d . . .
C56 C 1.0594(4) 0.7400(3) 1.0018(2) 0.0645(13) Uani 1 1 d . . .
H56 H 1.1003 0.7056 1.0105 0.077 Uiso 1 1 calc R . .
C57 C 1.0039(4) 0.7722(3) 1.0307(2) 0.0619(13) Uani 1 1 d . . .
H57 H 0.9966 0.7651 1.0635 0.074 Uiso 1 1 calc R . .
C58 C 0.8896(3) 0.8670(2) 1.01955(16) 0.0521(10) Uani 1 1 d . . .
C59 C 0.8686(4) 0.8542(3) 1.07145(18) 0.0657(13) Uani 1 1 d . . .
H59A H 0.8490 0.8075 1.0756 0.099 Uiso 1 1 calc R . .
H59B H 0.8210 0.8848 1.0816 0.099 Uiso 1 1 calc R . .
H59C H 0.9222 0.8623 1.0903 0.099 Uiso 1 1 calc R . .
C60 C 0.9240(3) 0.9398(2) 1.01019(18) 0.0565(11) Uani 1 1 d . . .
H60 H 0.9345 0.9436 0.9756 0.068 Uiso 1 1 calc R . .
C61 C 1.0115(4) 0.9561(3) 1.0341(2) 0.0793(17) Uani 1 1 d . . .
H61A H 1.0348 0.9988 1.0219 0.119 Uiso 1 1 calc R . .
H61B H 1.0547 0.9201 1.0278 0.119 Uiso 1 1 calc R . .
H61C H 1.0019 0.9600 1.0680 0.119 Uiso 1 1 calc R . .
C62 C 0.8520(4) 0.9923(3) 1.0228(2) 0.0733(15) Uani 1 1 d . . .
H62A H 0.7951 0.9792 1.0085 0.110 Uiso 1 1 calc R . .
H62B H 0.8701 1.0366 1.0109 0.110 Uiso 1 1 calc R . .
H62C H 0.8452 0.9944 1.0570 0.110 Uiso 1 1 calc R . .
C63 C 0.8053(3) 0.8537(2) 0.98949(17) 0.0495(10) Uani 1 1 d . . .
C64 C 0.7397(3) 0.8317(2) 0.91641(17) 0.0500(10) Uani 1 1 d . . .
H64A H 0.7443 0.8531 0.8851 0.060 Uiso 1 1 calc R . .
H64B H 0.6856 0.8498 0.9319 0.060 Uiso 1 1 calc R . .
C65 C 0.7283(3) 0.7565(2) 0.90982(17) 0.0500(10) Uani 1 1 d . . .
C66 C 0.6587(4) 0.7343(3) 0.88024(19) 0.0670(14) Uani 1 1 d . . .
H66 H 0.6216 0.7660 0.8646 0.080 Uiso 1 1 calc R . .
C67 C 0.6446(5) 0.6652(4) 0.8741(2) 0.0816(19) Uani 1 1 d . . .
H67 H 0.5972 0.6505 0.8545 0.098 Uiso 1 1 calc R . .
C68 C 0.6966(5) 0.6190(3) 0.8952(2) 0.0839(19) Uani 1 1 d . . .
H68 H 0.6854 0.5723 0.8908 0.101 Uiso 1 1 calc R . .
C69 C 0.7656(5) 0.6394(3) 0.9231(3) 0.093(2) Uani 1 1 d . . .
H69 H 0.8043 0.6072 0.9370 0.112 Uiso 1 1 calc R . .
C70 C 0.7791(4) 0.7092(3) 0.9310(2) 0.0676(14) Uani 1 1 d . . .
H70 H 0.8252 0.7231 0.9518 0.081 Uiso 1 1 calc R . .
C71 C 0.5894(17) 0.9484(12) 0.1037(10) 0.223(9) Uani 0.50 1 d PDU C 1
H71 H 0.5489 0.9714 0.0808 0.268 Uiso 0.50 1 calc PR C 1
Cl1 Cl 0.634(2) 0.9005(16) 0.0592(11) 0.592(19) Uani 0.50 1 d PDU C 1
Cl2 Cl 0.6348(17) 1.0253(11) 0.1195(8) 0.455(12) Uani 0.50 1 d PDU C 1
Cl3 Cl 0.4956(5) 0.9172(4) 0.1350(3) 0.213(4) Uani 0.50 1 d PDU C 1
C71' C 0.5888(11) 0.9724(6) 0.1358(4) 0.090(4) Uani 0.50 1 d PDU D 2
H71A H 0.5379 0.9424 0.1431 0.109 Uiso 0.50 1 calc PR D 2
H71B H 0.6276 0.9748 0.1639 0.109 Uiso 0.50 1 calc PR D 2
Cl1' Cl 0.6488(3) 0.93931(18) 0.08910(12) 0.0898(10) Uani 0.50 1 d PDU D 2
Cl2' Cl 0.5496(8) 1.0517(4) 0.1224(2) 0.211(5) Uani 0.50 1 d PDU D 2
C72 C 0.4278(14) 0.8891(14) 0.7586(11) 0.36(2) Uani 0.50 1 d PDU . .
H72A H 0.4169 0.9121 0.7890 0.431 Uiso 0.50 1 calc PR . .
H72B H 0.4556 0.9222 0.7371 0.431 Uiso 0.50 1 calc PR . .
Cl4 Cl 0.5025(8) 0.8225(8) 0.7678(4) 0.298(7) Uani 0.50 1 d PDU . .
Cl5 Cl 0.3265(5) 0.8642(6) 0.7354(3) 0.218(4) Uani 0.50 1 d PDU . .
O6 O 0.4710(9) 0.5636(7) 0.7879(4) 0.147(6) Uani 0.50 1 d P . .
H6A H 0.4878 0.5178 0.7985 0.176 Uiso 0.50 1 calc PR . .
H6B H 0.4077 0.5685 0.7973 0.176 Uiso 0.50 1 calc PR . .
O7 O 0.460(2) 0.4607(9) 0.8489(4) 0.267(15) Uani 0.50 1 d P . .
H7A H 0.4806 0.4156 0.8591 0.321 Uiso 0.50 1 calc PR . .
H7B H 0.3969 0.4633 0.8590 0.321 Uiso 0.50 1 calc PR . .
O8 O 0.3896(12) 0.7918(13) 0.8524(13) 0.36(2) Uani 0.50 1 d P . .
H8A H 0.3932 0.7455 0.8652 0.427 Uiso 0.50 1 calc PR . .
H8B H 0.3278 0.8064 0.8595 0.427 Uiso 0.50 1 calc PR . .
C73 C 0.9077(19) 0.1813(19) 0.8115(8) 0.245(14) Uani 0.658(18) 1 d PDU E 1
H73A H 0.8816 0.1530 0.8361 0.367 Uiso 0.658(18) 1 calc PR E 1
H73B H 0.9489 0.2138 0.8256 0.367 Uiso 0.658(18) 1 calc PR E 1
H73C H 0.9402 0.1528 0.7891 0.367 Uiso 0.658(18) 1 calc PR E 1
C74 C 0.8439(14) 0.2136(14) 0.7894(7) 0.188(8) Uani 0.658(18) 1 d PDU E 1
H74A H 0.8702 0.2552 0.7762 0.225 Uiso 0.658(18) 1 calc PR E 1
H74B H 0.7994 0.2277 0.8132 0.225 Uiso 0.658(18) 1 calc PR E 1
O5 O 0.7991(13) 0.1820(11) 0.7544(5) 0.191(7) Uani 0.658(18) 1 d PDU E 1
C75 C 0.7549(18) 0.2219(14) 0.7253(8) 0.218(9) Uani 0.658(18) 1 d PDU E 1
H75A H 0.8022 0.2442 0.7066 0.262 Uiso 0.658(18) 1 calc PR E 1
H75B H 0.7298 0.2574 0.7458 0.262 Uiso 0.658(18) 1 calc PR E 1
C76 C 0.690(2) 0.209(2) 0.6943(8) 0.303(18) Uani 0.658(18) 1 d PDU E 1
H76A H 0.7084 0.1720 0.6739 0.455 Uiso 0.658(18) 1 calc PR E 1
H76B H 0.6796 0.2496 0.6752 0.455 Uiso 0.658(18) 1 calc PR E 1
H76C H 0.6354 0.1972 0.7110 0.455 Uiso 0.658(18) 1 calc PR E 1
C73' C 0.882(3) 0.141(2) 0.7832(13) 0.177(14) Uani 0.342(18) 1 d PDU E 2
H73D H 0.8692 0.1853 0.7972 0.265 Uiso 0.342(18) 1 calc PR E 2
H73E H 0.9454 0.1395 0.7742 0.265 Uiso 0.342(18) 1 calc PR E 2
H73F H 0.8698 0.1057 0.8061 0.265 Uiso 0.342(18) 1 calc PR E 2
C74' C 0.832(4) 0.132(3) 0.7455(18) 0.233(14) Uani 0.342(18) 1 d PDU E 2
H74C H 0.8722 0.1306 0.7181 0.280 Uiso 0.342(18) 1 calc PR E 2
H74D H 0.8041 0.0872 0.7483 0.280 Uiso 0.342(18) 1 calc PR E 2
O5' O 0.767(3) 0.175(3) 0.7347(15) 0.243(11) Uani 0.342(18) 1 d PDU E 2
C75' C 0.737(4) 0.185(4) 0.6913(16) 0.233(14) Uani 0.342(18) 1 d PDU E 2
H75C H 0.6975 0.2245 0.6929 0.280 Uiso 0.342(18) 1 calc PR E 2
H75D H 0.6982 0.1457 0.6843 0.280 Uiso 0.342(18) 1 calc PR E 2
C76' C 0.787(5) 0.193(4) 0.6534(18) 0.31(3) Uani 0.342(18) 1 d PDU E 2
H76D H 0.7802 0.2397 0.6419 0.470 Uiso 0.342(18) 1 calc PR E 2
H76E H 0.7689 0.1617 0.6289 0.470 Uiso 0.342(18) 1 calc PR E 2
H76F H 0.8501 0.1856 0.6614 0.470 Uiso 0.342(18) 1 calc PR E 2

loop_
_atom_site_aniso_label
_atom_site_aniso_U_11
_atom_site_aniso_U_22
_atom_site_aniso_U_33
_atom_site_aniso_U_23
_atom_site_aniso_U_13
_atom_site_aniso_U_12
Ni1 0.0330(3) 0.0402(3) 0.0437(2) -0.0027(2) -0.0007(2) 0.0009(2)
O1 0.060(2) 0.081(2) 0.070(2) -0.0111(18) 0.0086(18) 0.027(2)
O2 0.0445(19) 0.0477(18) 0.100(3) -0.0137(17) -0.0083(19) 0.0001(15)
N1 0.0389(19) 0.049(2) 0.0517(19) 0.0020(16) 0.0018(16) 0.0051(16)
N2 0.052(2) 0.0428(19) 0.064(2) -0.0079(16) -0.0113(19) -0.0010(17)
N3 0.054(3) 0.054(2) 0.068(2) -0.0121(19) -0.013(2) -0.0077(19)
N4 0.046(2) 0.078(3) 0.0411(18) -0.0010(18) 0.0006(16) -0.011(2)
N5 0.0296(18) 0.063(2) 0.055(2) -0.0141(18) -0.0051(16) 0.0062(17)
N6 0.0299(18) 0.0427(19) 0.058(2) -0.0045(15) -0.0038(16) 0.0021(15)
C1 0.042(3) 0.064(3) 0.056(3) -0.001(2) 0.009(2) 0.003(2)
C2 0.048(6) 0.051(5) 0.055(4) 0.005(4) -0.001(4) 0.019(4)
C3 0.064(6) 0.075(6) 0.072(5) 0.016(4) -0.018(5) 0.007(5)
C4 0.109(8) 0.084(6) 0.091(6) 0.019(5) -0.044(6) -0.022(6)
C5 0.152(11) 0.100(7) 0.063(5) 0.005(5) -0.024(6) 0.018(8)
C6 0.122(10) 0.106(8) 0.066(6) 0.018(5) 0.007(7) -0.002(8)
C7 0.100(9) 0.059(6) 0.072(5) 0.004(5) 0.000(6) 0.017(5)
C2' 0.062(17) 0.039(11) 0.070(12) -0.014(9) 0.006(15) 0.032(13)
C3' 0.046(13) 0.068(13) 0.080(12) -0.001(11) -0.017(11) 0.030(11)
C4' 0.072(15) 0.135(19) 0.089(15) -0.004(16) -0.053(14) 0.030(15)
C5' 0.120(19) 0.123(17) 0.055(12) 0.002(13) -0.009(15) 0.012(16)
C6' 0.136(18) 0.069(13) 0.048(11) 0.015(10) 0.004(15) 0.000(14)
C7' 0.107(18) 0.054(14) 0.044(10) 0.021(11) 0.019(13) 0.020(13)
C8 0.043(3) 0.059(3) 0.050(2) -0.011(2) 0.000(2) 0.011(2)
C9 0.055(3) 0.050(3) 0.069(3) -0.008(2) -0.011(2) 0.014(2)
C10 0.077(4) 0.051(3) 0.124(5) -0.022(3) -0.017(4) 0.020(3)
C11 0.053(3) 0.064(3) 0.063(3) 0.009(2) -0.012(2) 0.001(2)
C12 0.086(5) 0.095(4) 0.091(4) 0.037(4) -0.020(4) -0.014(4)
C13 0.059(3) 0.072(3) 0.083(4) 0.008(3) -0.019(3) 0.009(3)
C14 0.043(2) 0.042(2) 0.049(2) -0.0007(17) -0.0038(19) -0.0007(19)
C15 0.080(4) 0.041(3) 0.119(5) -0.018(3) -0.017(4) 0.005(3)
C16 0.071(4) 0.060(3) 0.115(5) -0.025(3) -0.013(4) -0.008(3)
C17 0.042(3) 0.068(3) 0.076(3) -0.013(2) -0.008(2) -0.008(2)
C18 0.054(3) 0.072(3) 0.092(4) -0.005(3) 0.000(3) -0.017(3)
C19 0.059(3) 0.082(4) 0.061(3) 0.013(3) 0.005(3) -0.006(3)
C20 0.036(2) 0.057(3) 0.043(2) -0.0034(19) -0.0066(18) -0.005(2)
C21 0.043(3) 0.116(5) 0.054(3) -0.010(3) 0.008(2) 0.001(3)
C22 0.039(3) 0.090(4) 0.064(3) -0.025(3) -0.002(2) 0.013(3)
C23 0.035(2) 0.052(2) 0.075(3) -0.005(2) -0.002(2) 0.0089(19)
C24 0.052(3) 0.058(3) 0.122(5) -0.020(3) -0.007(3) 0.022(3)
C25 0.044(3) 0.057(3) 0.074(3) 0.014(2) -0.008(2) 0.009(2)
C26 0.048(3) 0.092(4) 0.080(4) 0.007(3) -0.011(3) 0.005(3)
C27 0.074(4) 0.073(4) 0.097(4) 0.032(3) -0.005(3) -0.001(3)
C28 0.036(2) 0.043(2) 0.061(3) -0.0070(19) 0.001(2) 0.0026(19)
C29 0.031(2) 0.048(2) 0.051(3) -0.0032(18) -0.0042(19) -0.0007(18)
C30 0.014(8) 0.040(7) 0.052(15) -0.005(10) 0.010(9) 0.000(6)
C31 0.036(9) 0.065(9) 0.037(11) 0.015(9) -0.022(10) 0.001(7)
C32 0.047(15) 0.098(13) 0.052(15) 0.030(11) 0.004(12) 0.003(12)
C33 0.074(18) 0.135(15) 0.051(14) 0.046(11) -0.018(13) -0.023(14)
C34 0.086(12) 0.139(17) 0.067(10) 0.013(13) 0.012(9) -0.002(14)
C35 0.043(9) 0.105(15) 0.057(11) -0.002(10) -0.002(8) 0.017(11)
C30' 0.059(10) 0.052(7) 0.028(7) 0.001(5) -0.017(5) -0.004(6)
C31' 0.050(9) 0.077(9) 0.061(16) 0.009(12) -0.005(12) -0.003(7)
C32' 0.038(11) 0.080(7) 0.055(13) 0.029(8) 0.010(8) -0.005(7)
C33' 0.060(10) 0.124(12) 0.053(8) 0.041(7) 0.007(7) -0.006(8)
C34' 0.074(8) 0.131(14) 0.071(9) 0.023(9) 0.003(6) -0.015(10)
C35' 0.051(6) 0.098(11) 0.051(8) -0.002(7) 0.007(6) -0.021(7)
Ni2 0.0291(3) 0.0402(3) 0.0588(3) 0.0032(3) -0.0066(2) -0.0003(2)
O3 0.096(4) 0.145(4) 0.089(3) 0.038(3) -0.014(3) 0.043(3)
O4 0.0422(18) 0.061(2) 0.078(2) 0.0017(16) 0.0072(16) -0.0088(15)
N7 0.035(2) 0.054(2) 0.073(3) 0.0125(19) -0.0075(19) -0.0007(17)
N8 0.042(2) 0.064(3) 0.063(2) -0.0014(19) -0.0013(18) -0.0056(18)
N9 0.0330(19) 0.045(2) 0.071(2) -0.0040(16) 0.0002(17) -0.0061(15)
N10 0.0333(19) 0.0400(18) 0.072(2) 0.0079(17) -0.0105(17) -0.0002(15)
N11 0.039(2) 0.046(2) 0.067(2) 0.0038(17) -0.0127(18) -0.0042(16)
N12 0.0262(17) 0.045(2) 0.068(2) -0.0010(16) -0.0077(16) 0.0016(14)
C36 0.032(2) 0.054(3) 0.100(4) 0.016(3) -0.004(2) 0.007(2)
C37 0.035(2) 0.051(2) 0.071(3) 0.015(2) 0.004(2) 0.0002(19)
C38 0.036(2) 0.050(2) 0.083(3) 0.011(2) 0.009(2) -0.0011(19)
C39 0.039(3) 0.066(3) 0.103(4) 0.000(3) 0.003(3) -0.005(2)
C40 0.059(3) 0.064(3) 0.105(4) -0.007(3) 0.003(3) -0.009(3)
C41 0.060(4) 0.053(3) 0.126(5) -0.009(3) 0.019(3) 0.006(3)
C42 0.038(3) 0.059(3) 0.110(5) 0.007(3) 0.006(3) 0.006(2)
C43 0.053(3) 0.075(3) 0.070(3) 0.016(3) -0.015(3) 0.003(3)
C44 0.051(3) 0.088(4) 0.061(3) 0.000(3) -0.012(2) -0.005(3)
C45 0.083(4) 0.136(6) 0.060(3) 0.016(3) -0.002(3) -0.005(4)
C46 0.058(3) 0.089(4) 0.057(3) -0.010(3) -0.004(2) -0.014(3)
C47 0.081(5) 0.150(7) 0.070(4) -0.009(4) -0.022(3) -0.040(5)
C48 0.089(5) 0.105(5) 0.104(5) -0.031(4) 0.008(4) -0.020(4)
C49 0.039(2) 0.042(2) 0.068(3) 0.001(2) -0.006(2) 0.0047(19)
C50 0.058(3) 0.069(3) 0.063(3) -0.003(2) 0.006(3) -0.006(3)
C51 0.040(3) 0.064(3) 0.076(3) 0.000(2) 0.006(2) -0.011(2)
C52 0.030(2) 0.073(3) 0.074(3) 0.002(3) -0.005(2) -0.010(2)
C53 0.037(3) 0.079(4) 0.098(4) 0.012(3) -0.001(3) 0.015(3)
C54 0.044(3) 0.055(3) 0.088(4) 0.002(2) -0.007(3) 0.013(2)
C55 0.033(2) 0.039(2) 0.065(3) -0.0009(19) -0.005(2) -0.0079(18)
C56 0.052(3) 0.054(3) 0.088(4) 0.011(3) -0.014(3) 0.005(2)
C57 0.053(3) 0.061(3) 0.071(3) 0.013(2) -0.019(3) -0.004(3)
C58 0.045(2) 0.052(2) 0.060(2) 0.000(2) -0.004(2) -0.001(2)
C59 0.071(3) 0.060(3) 0.066(3) 0.005(2) 0.000(3) -0.001(3)
C60 0.054(3) 0.049(2) 0.066(3) -0.003(2) -0.012(2) -0.009(2)
C61 0.074(4) 0.069(3) 0.094(4) -0.010(3) -0.016(3) -0.023(3)
C62 0.079(4) 0.050(3) 0.091(4) -0.006(3) 0.007(3) -0.004(3)
C63 0.042(2) 0.036(2) 0.071(3) 0.0083(19) 0.000(2) -0.0056(18)
C64 0.030(2) 0.053(2) 0.066(3) 0.007(2) -0.002(2) -0.0037(18)
C65 0.039(2) 0.055(2) 0.056(2) -0.002(2) 0.009(2) -0.0075(19)
C66 0.049(3) 0.087(4) 0.065(3) -0.014(3) 0.005(2) -0.017(3)
C67 0.085(4) 0.085(4) 0.076(4) -0.032(3) 0.023(3) -0.038(4)
C68 0.108(5) 0.061(4) 0.082(4) -0.017(3) 0.018(4) -0.022(4)
C69 0.115(6) 0.049(3) 0.116(5) 0.006(3) 0.013(4) -0.003(4)
C70 0.066(3) 0.053(3) 0.083(3) 0.000(3) -0.005(3) -0.003(3)
C71 0.121(16) 0.30(2) 0.25(2) 0.092(16) 0.050(16) -0.029(15)
Cl1 0.57(3) 0.66(3) 0.55(3) -0.09(2) 0.32(3) 0.01(3)
Cl2 0.50(3) 0.417(19) 0.45(2) 0.115(15) 0.08(2) -0.285(19)
Cl3 0.151(6) 0.209(7) 0.279(9) 0.027(6) 0.088(6) -0.070(5)
C71' 0.121(11) 0.093(8) 0.057(6) -0.004(5) 0.040(7) 0.019(8)
Cl1' 0.101(2) 0.090(2) 0.0785(18) 0.0052(17) 0.035(2) 0.0284(18)
Cl2' 0.351(12) 0.148(5) 0.135(4) -0.010(4) 0.005(6) 0.158(7)
C72 0.22(3) 0.67(5) 0.19(3) -0.12(4) -0.16(3) 0.16(3)
Cl4 0.210(8) 0.447(19) 0.236(10) -0.190(12) -0.019(7) 0.082(10)
Cl5 0.170(6) 0.325(11) 0.159(5) -0.075(7) 0.006(5) 0.024(7)
O6 0.125(9) 0.200(12) 0.115(8) 0.057(8) -0.060(7) -0.118(9)
O7 0.56(4) 0.186(14) 0.054(6) -0.017(7) -0.037(12) -0.19(2)
O8 0.117(12) 0.28(3) 0.67(6) 0.35(4) 0.09(2) 0.041(15)
C73 0.21(2) 0.41(4) 0.112(14) 0.091(19) 0.007(12) -0.03(2)
C74 0.176(18) 0.26(2) 0.122(11) 0.022(13) 0.063(9) 0.008(15)
O5 0.241(16) 0.214(14) 0.119(10) 0.033(9) -0.006(8) 0.076(12)
C75 0.29(2) 0.20(2) 0.159(14) 0.099(14) -0.007(12) 0.023(16)
C76 0.35(3) 0.45(5) 0.103(13) 0.05(2) -0.037(16) 0.08(3)
C73' 0.19(3) 0.23(3) 0.110(19) 0.09(2) 0.052(16) -0.03(3)
C74' 0.25(3) 0.26(3) 0.19(2) 0.01(2) -0.02(2) 0.02(2)
O5' 0.30(2) 0.24(2) 0.190(19) 0.03(2) -0.039(18) 0.03(2)
C75' 0.32(3) 0.22(3) 0.17(2) 0.03(2) 0.00(2) 0.03(3)
C76' 0.38(6) 0.35(6) 0.21(3) 0.01(5) 0.04(4) -0.12(6)

loop_
_atom_type_symbol
_atom_type_description
_atom_type_scat_dispersion_real
_atom_type_scat_dispersion_imag
_atom_type_scat_source
C C 0.0033 0.0016 'International Tables Vol C Tables 4.2.6.8 and 6.1.1.4'
H H 0.0000 0.0000 'International Tables Vol C Tables 4.2.6.8 and 6.1.1.4'
N N 0.0061 0.0033 'International Tables Vol C Tables 4.2.6.8 and 6.1.1.4'
O O 0.0106 0.0060 'International Tables Vol C Tables 4.2.6.8 and 6.1.1.4'
Ni Ni 0.3393 1.1124 'International Tables Vol C Tables 4.2.6.8 and 6.1.1.4'
Cl Cl 0.1484 0.1585 'International Tables Vol C Tables 4.2.6.8 and 6.1.1.4'

loop_
_geom_angle_atom_site_label_1
_geom_angle_atom_site_label_2
_geom_angle_atom_site_label_3
_geom_angle
C14 Ni1 C20 96.98(19)
C14 Ni1 N1 86.90(17)
C20 Ni1 N1 172.47(17)
C14 Ni1 N6 171.44(17)
C20 Ni1 N6 87.19(17)
N1 Ni1 N6 89.84(15)
C8 N1 C1 114.1(4)
C8 N1 Ni1 126.1(3)
C1 N1 Ni1 119.7(3)
C14 N2 C15 110.0(4)
C14 N2 C9 123.3(4)
C15 N2 C9 126.7(4)
C14 N3 C16 112.4(5)
C14 N3 C17 126.6(4)
C16 N3 C17 119.3(5)
C20 N4 C21 110.4(5)
C20 N4 C19 125.6(4)
C21 N4 C19 122.5(5)
C20 N5 C22 111.7(4)
C20 N5 C23 122.0(4)
C22 N5 C23 126.4(4)
C28 N6 C29 114.9(4)
C28 N6 Ni1 126.2(3)
C29 N6 Ni1 118.9(3)
N1 C1 C2 115.3(6)
N1 C1 C2' 112.5(18)
C2 C1 C2' 17.9(12)
N1 C1 H1A 108.5
C2 C1 H1A 108.5
C2' C1 H1A 93.9
N1 C1 H1B 108.5
C2 C1 H1B 108.5
C2' C1 H1B 124.1
H1A C1 H1B 107.5
N1 C1 H1C 109.1
C2 C1 H1C 121.4
C2' C1 H1C 109.1
H1A C1 H1C 17.8
H1B C1 H1C 90.9
N1 C1 H1D 109.1
C2 C1 H1D 92.1
C2' C1 H1D 109.1
H1A C1 H1D 123.0
H1B C1 H1D 18.9
H1C C1 H1D 107.8
C3 C2 C7 119.1(11)
C3 C2 C1 121.2(10)
C7 C2 C1 119.7(10)
C2 C3 C4 119.0(9)
C2 C3 H3 120.5
C4 C3 H3 120.5
C5 C4 C3 120.2(9)
C5 C4 H4 119.9
C3 C4 H4 119.9
C4 C5 C6 120.4(9)
C4 C5 H5 119.8
C6 C5 H5 119.8
C7 C6 C5 117.3(11)
C7 C6 H6 121.3
C5 C6 H6 121.3
C6 C7 C2 123.9(13)
C6 C7 H7 118.0
C2 C7 H7 118.0
C3' C2' C7' 123(4)
C3' C2' C1 127(4)
C7' C2' C1 110(3)
C2' C3' C4' 119(3)
C2' C3' H3' 120.6
C4' C3' H3' 120.6
C5' C4' C3' 122(3)
C5' C4' H4' 119.0
C3' C4' H4' 119.0
C4' C5' C6' 120(3)
C4' C5' H5' 119.9
C6' C5' H5' 119.9
C7' C6' C5' 123(3)
C7' C6' H6' 118.6
C5' C6' H6' 118.6
C6' C7' C2' 113(4)
C6' C7' H7' 123.6
C2' C7' H7' 123.6
O1 C8 N1 124.6(5)
O1 C8 C9 119.3(4)
N1 C8 C9 116.1(4)
N2 C9 C8 108.0(4)
N2 C9 C10 109.7(4)
C8 C9 C10 108.3(5)
N2 C9 C11 108.0(4)
C8 C9 C11 110.5(4)
C10 C9 C11 112.2(4)
C9 C10 H10A 109.5
C9 C10 H10B 109.5
H10A C10 H10B 109.5
C9 C10 H10C 109.5
H10A C10 H10C 109.5
H10B C10 H10C 109.5
C12 C11 C13 112.2(5)
C12 C11 C9 112.5(5)
C13 C11 C9 111.6(5)
C12 C11 H11 106.7
C13 C11 H11 106.7
C9 C11 H11 106.7
C11 C12 H12A 109.5
C11 C12 H12B 109.5
H12A C12 H12B 109.5
C11 C12 H12C 109.5
H12A C12 H12C 109.5
H12B C12 H12C 109.5
C11 C13 H13A 109.5
C11 C13 H13B 109.5
H13A C13 H13B 109.5
C11 C13 H13C 109.5
H13A C13 H13C 109.5
H13B C13 H13C 109.5
N3 C14 N2 104.5(4)
N3 C14 Ni1 135.1(3)
N2 C14 Ni1 120.4(3)
C16 C15 N2 107.6(5)
C16 C15 H15 126.2
N2 C15 H15 126.2
C15 C16 N3 105.4(5)
C15 C16 H16 127.3
N3 C16 H16 127.3
N3 C17 C18 109.4(5)
N3 C17 H17A 109.8
C18 C17 H17A 109.8
N3 C17 H17B 109.8
C18 C17 H17B 109.8
H17A C17 H17B 108.2
C17 C18 C19 112.1(4)
C17 C18 H18A 109.2
C19 C18 H18A 109.2
C17 C18 H18B 109.2
C19 C18 H18B 109.2
H18A C18 H18B 107.9
N4 C19 C18 109.9(4)
N4 C19 H19A 109.7
C18 C19 H19A 109.7
N4 C19 H19B 109.7
C18 C19 H19B 109.7
H19A C19 H19B 108.2
N4 C20 N5 103.8(4)
N4 C20 Ni1 135.8(4)
N5 C20 Ni1 120.4(3)
C22 C21 N4 107.8(5)
C22 C21 H21 126.1
N4 C21 H21 126.1
C21 C22 N5 106.3(5)
C21 C22 H22 126.9
N5 C22 H22 126.9
N5 C23 C24 108.8(4)
N5 C23 C25 109.2(4)
C24 C23 C25 112.7(4)
N5 C23 C28 106.0(4)
C24 C23 C28 109.2(4)
C25 C23 C28 110.7(4)
C23 C24 H24A 109.5
C23 C24 H24B 109.5
H24A C24 H24B 109.5
C23 C24 H24C 109.5
H24A C24 H24C 109.5
H24B C24 H24C 109.5
C27 C25 C23 112.0(5)
C27 C25 C26 109.6(4)
C23 C25 C26 113.1(4)
C27 C25 H25 107.2
C23 C25 H25 107.2
C26 C25 H25 107.2
C25 C26 H26A 109.5
C25 C26 H26B 109.5
H26A C26 H26B 109.5
C25 C26 H26C 109.5
H26A C26 H26C 109.5
H26B C26 H26C 109.5
C25 C27 H27A 109.5
C25 C27 H27B 109.5
H27A C27 H27B 109.5
C25 C27 H27C 109.5
H27A C27 H27C 109.5
H27B C27 H27C 109.5
O2 C28 N6 126.3(4)
O2 C28 C23 118.3(4)
N6 C28 C23 115.4(4)
C30 C29 N6 116.1(12)
C30 C29 C30' 3(3)
N6 C29 C30' 115.3(12)
C30 C29 H29A 108.3
N6 C29 H29A 108.3
C30' C29 H29A 106.1
C30 C29 H29B 108.3
N6 C29 H29B 108.3
C30' C29 H29B 111.2
H29A C29 H29B 107.4
C30 C29 H29C 105.5
N6 C29 H29C 108.4
C30' C29 H29C 108.4
H29A C29 H29C 110.2
H29B C29 H29C 3.3
C30 C29 H29D 110.5
N6 C29 H29D 108.4
C30' C29 H29D 108.4
H29A C29 H29D 3.0
H29B C29 H29D 104.6
H29C C29 H29D 107.5
C29 C30 C31 120(2)
C29 C30 C35 133(3)
C31 C30 C35 104(3)
C32 C31 C30 132(4)
C32 C31 H31 113.9
C30 C31 H31 113.9
C33 C32 C31 113(4)
C33 C32 H32 123.6
C31 C32 H32 123.6
C32 C33 C34 129(3)
C32 C33 H33 115.7
C34 C33 H33 115.7
C35 C34 C33 109(3)
C35 C34 H34 125.6
C33 C34 H34 125.6
C34 C35 C30 132(3)
C34 C35 H35 113.9
C30 C35 H35 113.9
C35' C30' C31' 121(2)
C35' C30' C29 116(2)
C31' C30' C29 121(2)
C32' C31' C30' 121(3)
C32' C31' H31' 119.6
C30' C31' H31' 119.6
C31' C32' C33' 122(3)
C31' C32' H32' 119.0
C33' C32' H32' 119.0
C32' C33' C34' 115(2)
C32' C33' H33' 122.4
C34' C33' H33' 122.4
C35' C34' C33' 124.5(18)
C35' C34' H34' 117.8
C33' C34' H34' 117.8
C30' C35' C34' 115(2)
C30' C35' H35' 122.7
C34' C35' H35' 122.7
C55 Ni2 C49 98.18(19)
C55 Ni2 N7 170.92(19)
C49 Ni2 N7 86.43(18)
C55 Ni2 N12 86.23(17)
C49 Ni2 N12 171.16(18)
N7 Ni2 N12 90.29(16)
C43 N7 C36 114.9(4)
C43 N7 Ni2 126.2(4)
C36 N7 Ni2 118.8(3)
C49 N8 C50 110.3(4)
C49 N8 C44 122.8(4)
C50 N8 C44 126.8(4)
C49 N9 C51 110.3(4)
C49 N9 C52 125.9(4)
C51 N9 C52 122.6(4)
C55 N10 C56 110.5(4)
C55 N10 C54 126.4(4)
C56 N10 C54 121.7(4)
C55 N11 C57 111.5(4)
C55 N11 C58 123.9(4)
C57 N11 C58 124.6(4)
C63 N12 C64 115.6(4)
C63 N12 Ni2 126.7(3)
C64 N12 Ni2 117.7(3)
N7 C36 C37 114.5(4)
N7 C36 H36A 108.6
C37 C36 H36A 108.6
N7 C36 H36B 108.6
C37 C36 H36B 108.6
H36A C36 H36B 107.6
C38 C37 C42 118.0(5)
C38 C37 C36 123.5(4)
C42 C37 C36 118.3(4)
C39 C38 C37 121.2(5)
C39 C38 H38 119.4
C37 C38 H38 119.4
C38 C39 C40 120.8(5)
C38 C39 H39 119.6
C40 C39 H39 119.6
C39 C40 C41 118.2(5)
C39 C40 H40 120.9
C41 C40 H40 120.9
C42 C41 C40 120.6(5)
C42 C41 H41 119.7
C40 C41 H41 119.7
C41 C42 C37 121.1(5)
C41 C42 H42 119.5
C37 C42 H42 119.5
O3 C43 N7 124.4(6)
O3 C43 C44 119.1(5)
N7 C43 C44 116.5(4)
N8 C44 C43 107.3(4)
N8 C44 C45 108.3(5)
C43 C44 C45 110.4(5)
N8 C44 C46 108.0(4)
C43 C44 C46 110.6(4)
C45 C44 C46 112.1(5)
C44 C45 H45A 109.5
C44 C45 H45B 109.5
H45A C45 H45B 109.5
C44 C45 H45C 109.5
H45A C45 H45C 109.5
H45B C45 H45C 109.5
C47 C46 C48 112.4(5)
C47 C46 C44 111.0(5)
C48 C46 C44 114.2(5)
C47 C46 H46 106.2
C48 C46 H46 106.2
C44 C46 H46 106.2
C46 C47 H47A 109.5
C46 C47 H47B 109.5
H47A C47 H47B 109.5
C46 C47 H47C 109.5
H47A C47 H47C 109.5
H47B C47 H47C 109.5
C46 C48 H48A 109.5
C46 C48 H48B 109.5
H48A C48 H48B 109.5
C46 C48 H48C 109.5
H48A C48 H48C 109.5
H48B C48 H48C 109.5
N8 C49 N9 104.8(4)
N8 C49 Ni2 120.6(3)
N9 C49 Ni2 134.6(4)
C51 C50 N8 107.3(4)
C51 C50 H50 126.3
N8 C50 H50 126.3
C50 C51 N9 107.2(4)
C50 C51 H51 126.4
N9 C51 H51 126.4
N9 C52 C53 110.2(4)
N9 C52 H52A 109.6
C53 C52 H52A 109.6
N9 C52 H52B 109.6
C53 C52 H52B 109.6
H52A C52 H52B 108.1
C52 C53 C54 112.9(4)
C52 C53 H53A 109.0
C54 C53 H53A 109.0
C52 C53 H53B 109.0
C54 C53 H53B 109.0
H53A C53 H53B 107.8
N10 C54 C53 109.0(4)
N10 C54 H54A 109.9
C53 C54 H54A 109.9
N10 C54 H54B 109.9
C53 C54 H54B 109.9
H54A C54 H54B 108.3
N11 C55 N10 104.6(4)
N11 C55 Ni2 120.1(3)
N10 C55 Ni2 135.2(4)
C57 C56 N10 108.4(4)
C57 C56 H56 125.8
N10 C56 H56 125.8
C56 C57 N11 105.0(5)
C56 C57 H57 127.5
N11 C57 H57 127.5
N11 C58 C59 110.7(4)
N11 C58 C63 105.8(4)
C59 C58 C63 109.7(4)
N11 C58 C60 108.3(4)
C59 C58 C60 112.7(4)
C63 C58 C60 109.4(4)
C58 C59 H59A 109.5
C58 C59 H59B 109.5
H59A C59 H59B 109.5
C58 C59 H59C 109.5
H59A C59 H59C 109.5
H59B C59 H59C 109.5
C61 C60 C62 110.9(4)
C61 C60 C58 114.1(4)
C62 C60 C58 110.9(4)
C61 C60 H60 106.8
C62 C60 H60 106.8
C58 C60 H60 106.8
C60 C61 H61A 109.5
C60 C61 H61B 109.5
H61A C61 H61B 109.5
C60 C61 H61C 109.5
H61A C61 H61C 109.5
H61B C61 H61C 109.5
C60 C62 H62A 109.5
C60 C62 H62B 109.5
H62A C62 H62B 109.5
C60 C62 H62C 109.5
H62A C62 H62C 109.5
H62B C62 H62C 109.5
O4 C63 N12 125.8(4)
O4 C63 C58 118.3(4)
N12 C63 C58 115.9(4)
N12 C64 C65 114.2(4)
N12 C64 H64A 108.7
C65 C64 H64A 108.7
N12 C64 H64B 108.7
C65 C64 H64B 108.7
H64A C64 H64B 107.6
C70 C65 C66 117.8(5)
C70 C65 C64 124.5(4)
C66 C65 C64 117.8(5)
C67 C66 C65 119.5(6)
C67 C66 H66 120.3
C65 C66 H66 120.3
C68 C67 C66 121.7(6)
C68 C67 H67 119.1
C66 C67 H67 119.1
C67 C68 C69 119.7(6)
C67 C68 H68 120.1
C69 C68 H68 120.1
C68 C69 C70 119.4(7)
C68 C69 H69 120.3
C70 C69 H69 120.3
C65 C70 C69 121.9(6)
C65 C70 H70 119.1
C69 C70 H70 119.1
Cl1 C71 Cl2 121.7(13)
Cl1 C71 Cl3 119.0(12)
Cl2 C71 Cl3 119.2(11)
Cl1 C71 H71 90.4
Cl2 C71 H71 90.4
Cl3 C71 H71 90.4
Cl2' C71' Cl1' 110.7(7)
Cl2' C71' H71A 109.5
Cl1' C71' H71A 109.5
Cl2' C71' H71B 109.5
Cl1' C71' H71B 109.5
H71A C71' H71B 108.1
Cl5 C72 Cl4 113.7(15)
Cl5 C72 H72A 108.8
Cl4 C72 H72A 108.8
Cl5 C72 H72B 108.8
Cl4 C72 H72B 108.8
H72A C72 H72B 107.7
H6A O6 H6B 104.5
H7A O7 H7B 104.9
H8A O8 H8B 104.4
C74 C73 H73A 109.5
C74 C73 H73B 109.5
H73A C73 H73B 109.5
C74 C73 H73C 109.5
H73A C73 H73C 109.5
H73B C73 H73C 109.5
C73 C74 O5 119(2)
C73 C74 H74A 107.5
O5 C74 H74A 107.5
C73 C74 H74B 107.5
O5 C74 H74B 107.5
H74A C74 H74B 107.0
C75 O5 C74 116(2)
O5 C75 C76 132(3)
O5 C75 H75A 104.3
C76 C75 H75A 104.3
O5 C75 H75B 104.3
C76 C75 H75B 104.3
H75A C75 H75B 105.6
C75 C76 H76A 109.5
C75 C76 H76B 109.5
H76A C76 H76B 109.5
C75 C76 H76C 109.5
H76A C76 H76C 109.5
H76B C76 H76C 109.5
C74' C73' H73D 109.5
C74' C73' H73E 109.5
H73D C73' H73E 109.5
C74' C73' H73F 109.5
H73D C73' H73F 109.5
H73E C73' H73F 109.5
O5' C74' C73' 121(4)
O5' C74' H74C 107.0
C73' C74' H74C 107.0
O5' C74' H74D 107.0
C73' C74' H74D 107.0
H74C C74' H74D 106.7
C75' O5' C74' 123(4)
O5' C75' C76' 126(4)
O5' C75' H75C 105.8
C76' C75' H75C 105.8
O5' C75' H75D 105.8
C76' C75' H75D 105.8
H75C C75' H75D 106.2
C75' C76' H76D 109.5
C75' C76' H76E 109.5
H76D C76' H76E 109.5
C75' C76' H76F 109.5
H76D C76' H76F 109.5
H76E C76' H76F 109.5

loop_
_geom_bond_atom_site_label_1
_geom_bond_atom_site_label_2
_geom_bond_distance
Ni1 C14 1.887(4)
Ni1 C20 1.888(4)
Ni1 N1 1.928(4)
Ni1 N6 1.946(3)
O1 C8 1.250(6)
O2 C28 1.249(5)
N1 C8 1.338(6)
N1 C1 1.469(6)
N2 C14 1.365(6)
N2 C15 1.393(7)
N2 C9 1.477(7)
N3 C14 1.355(6)
N3 C16 1.379(7)
N3 C17 1.484(7)
N4 C20 1.361(6)
N4 C21 1.384(7)
N4 C19 1.439(7)
N5 C20 1.368(6)
N5 C22 1.373(6)
N5 C23 1.494(6)
N6 C28 1.314(5)
N6 C29 1.456(5)
C1 C2 1.493(14)
C1 C2' 1.59(5)
C1 H1A 0.9900
C1 H1B 0.9900
C1 H1C 0.9900
C1 H1D 0.9900
C2 C3 1.373(16)
C2 C7 1.388(18)
C3 C4 1.432(13)
C3 H3 0.9500
C4 C5 1.365(16)
C4 H4 0.9500
C5 C6 1.431(17)
C5 H5 0.9500
C6 C7 1.349(17)
C6 H6 0.9500
C7 H7 0.9500
C2' C3' 1.34(6)
C2' C7' 1.49(6)
C3' C4' 1.49(4)
C3' H3' 0.9500
C4' C5' 1.24(5)
C4' H4' 0.9500
C5' C6' 1.47(6)
C5' H5' 0.9500
C6' C7' 1.43(5)
C6' H6' 0.9500
C7' H7' 0.9500
C8 C9 1.531(7)
C9 C10 1.539(7)
C9 C11 1.571(7)
C10 H10A 0.9800
C10 H10B 0.9800
C10 H10C 0.9800
C11 C12 1.509(8)
C11 C13 1.537(8)
C11 H11 1.0000
C12 H12A 0.9800
C12 H12B 0.9800
C12 H12C 0.9800
C13 H13A 0.9800
C13 H13B 0.9800
C13 H13C 0.9800
C15 C16 1.362(9)
C15 H15 0.9500
C16 H16 0.9500
C17 C18 1.505(8)
C17 H17A 0.9900
C17 H17B 0.9900
C18 C19 1.521(8)
C18 H18A 0.9900
C18 H18B 0.9900
C19 H19A 0.9900
C19 H19B 0.9900
C21 C22 1.338(9)
C21 H21 0.9500
C22 H22 0.9500
C23 C24 1.532(7)
C23 C25 1.533(8)
C23 C28 1.558(6)
C24 H24A 0.9800
C24 H24B 0.9800
C24 H24C 0.9800
C25 C27 1.531(8)
C25 C26 1.549(7)
C25 H25 1.0000
C26 H26A 0.9800
C26 H26B 0.9800
C26 H26C 0.9800
C27 H27A 0.9800
C27 H27B 0.9800
C27 H27C 0.9800
C29 C30 1.30(4)
C29 C30' 1.61(2)
C29 H29A 0.9900
C29 H29B 0.9900
C29 H29C 0.9900
C29 H29D 0.9900
C30 C31 1.42(5)
C30 C35 1.55(4)
C31 C32 1.39(4)
C31 H31 0.9500
C32 C33 1.34(4)
C32 H32 0.9500
C33 C34 1.50(5)
C33 H33 0.9500
C34 C35 1.34(4)
C34 H34 0.9500
C35 H35 0.9500
C30' C35' 1.32(4)
C30' C31' 1.43(4)
C31' C32' 1.28(3)
C31' H31' 0.9500
C32' C33' 1.36(2)
C32' H32' 0.9500
C33' C34' 1.42(3)
C33' H33' 0.9500
C34' C35' 1.39(3)
C34' H34' 0.9500
C35' H35' 0.9500
Ni2 C55 1.893(4)
Ni2 C49 1.893(5)
Ni2 N7 1.923(4)
Ni2 N12 1.948(4)
O3 C43 1.274(7)
O4 C63 1.257(6)
N7 C43 1.310(7)
N7 C36 1.448(7)
N8 C49 1.349(6)
N8 C50 1.371(7)
N8 C44 1.487(6)
N9 C49 1.357(6)
N9 C51 1.368(6)
N9 C52 1.469(6)
N10 C55 1.351(6)
N10 C56 1.374(7)
N10 C54 1.472(7)
N11 C55 1.342(6)
N11 C57 1.401(6)
N11 C58 1.494(6)
N12 C63 1.305(6)
N12 C64 1.462(6)
C36 C37 1.535(7)
C36 H36A 0.9900
C36 H36B 0.9900
C37 C38 1.377(6)
C37 C42 1.384(7)
C38 C39 1.369(7)
C38 H38 0.9500
C39 C40 1.376(8)
C39 H39 0.9500
C40 C41 1.393(8)
C40 H40 0.9500
C41 C42 1.365(8)
C41 H41 0.9500
C42 H42 0.9500
C43 C44 1.536(8)
C44 C45 1.543(8)
C44 C46 1.565(8)
C45 H45A 0.9800
C45 H45B 0.9800
C45 H45C 0.9800
C46 C47 1.528(9)
C46 C48 1.532(9)
C46 H46 1.0000
C47 H47A 0.9800
C47 H47B 0.9800
C47 H47C 0.9800
C48 H48A 0.9800
C48 H48B 0.9800
C48 H48C 0.9800
C50 C51 1.331(7)
C50 H50 0.9500
C51 H51 0.9500
C52 C53 1.502(8)
C52 H52A 0.9900
C52 H52B 0.9900
C53 C54 1.531(8)
C53 H53A 0.9900
C53 H53B 0.9900
C54 H54A 0.9900
C54 H54B 0.9900
C56 C57 1.333(8)
C56 H56 0.9500
C57 H57 0.9500
C58 C59 1.532(7)
C58 C63 1.549(6)
C58 C60 1.557(7)
C59 H59A 0.9800
C59 H59B 0.9800
C59 H59C 0.9800
C60 C61 1.513(7)
C60 C62 1.541(8)
C60 H60 1.0000
C61 H61A 0.9800
C61 H61B 0.9800
C61 H61C 0.9800
C62 H62A 0.9800
C62 H62B 0.9800
C62 H62C 0.9800
C64 C65 1.514(6)
C64 H64A 0.9900
C64 H64B 0.9900
C65 C70 1.350(7)
C65 C66 1.411(7)
C66 C67 1.399(9)
C66 H66 0.9500
C67 C68 1.345(10)
C67 H67 0.9500
C68 C69 1.364(10)
C68 H68 0.9500
C69 C70 1.419(8)
C69 H69 0.9500
C70 H70 0.9500
C71 Cl1 1.721(14)
C71 Cl2 1.730(14)
C71 Cl3 1.775(13)
C71 H71 1.0000
C71' Cl2' 1.724(11)
C71' Cl1' 1.733(9)
C71' H71A 0.9900
C71' H71B 0.9900
C72 Cl5 1.727(15)
C72 Cl4 1.753(16)
C72 H72A 0.9900
C72 H72B 0.9900
O6 H6A 0.9900
O6 H6B 0.9900
O7 H7A 0.9900
O7 H7B 0.9900
O8 H8A 0.9900
O8 H8B 0.9900
C73 C74 1.311(18)
C73 H73A 0.9800
C73 H73B 0.9800
C73 H73C 0.9800
C74 O5 1.355(18)
C74 H74A 0.9900
C74 H74B 0.9900
O5 C75 1.323(17)
C75 C76 1.334(18)
C75 H75A 0.9900
C75 H75B 0.9900
C76 H76A 0.9800
C76 H76B 0.9800
C76 H76C 0.9800
C73' C74' 1.33(2)
C73' H73D 0.9800
C73' H73E 0.9800
C73' H73F 0.9800
C74' O5' 1.33(2)
C74' H74C 0.9900
C74' H74D 0.9900
O5' C75' 1.325(19)
C75' C76' 1.33(2)
C75' H75C 0.9900
C75' H75D 0.9900
C76' H76D 0.9800
C76' H76E 0.9800
C76' H76F 0.9800
